data_4025054
loop_
_publ_author_name
'Masahide Tominaga'
'Hyuma Masu'
'Isao Azumaya'

_publ_contact_author_address
;Faculty of Pharmaceutical Sciences at Kagawa Campus,
Tokushima Bunri University,
1314-1 Shido, Sanuki, Kagawa 769-2193, JAPAN
;
_publ_contact_author_email azumayai@kph.bunri-u.ac.jp
_publ_contact_author_fax +81-87-894-0181
_publ_contact_author_name 'Isao Azumaya'
_publ_contact_author_phone +81-87-894-5111x6308
_publ_section_title
;
Construction and Charge-Transfer Complexation of Adamantane-Based
Macrocycles and a Cage with Aromatic Ring Moieties
;
_journal_name_full 'Journal of Organic Chemistry'
_journal_page_first 8754
_journal_page_last 8760
_journal_paper_doi 10.1021/jo9018842
_journal_volume 74
_journal_year 2009
_chemical_formula_moiety 'C64 H68 O12, 2(C H Cl3)'
_chemical_formula_sum 'C66 H70 Cl6 O12'
_chemical_formula_weight 1267.92
_chemical_name_systematic
; 
 ? 
;
_space_group_IT_number 2
_symmetry_cell_setting triclinic
_symmetry_space_group_name_Hall '-P 1'
_symmetry_space_group_name_H-M 'P -1'
_atom_sites_solution_hydrogens geom
_atom_sites_solution_primary direct
_atom_sites_solution_secondary difmap
_audit_creation_method SHELXL-97
_cell_angle_alpha 66.5010(10)
_cell_angle_beta 78.2330(10)
_cell_angle_gamma 87.0740(10)
_cell_formula_units_Z 1
_cell_length_a 10.7454(12)
_cell_length_b 11.3338(13)
_cell_length_c 14.0895(16)
_cell_measurement_reflns_used 1931
_cell_measurement_temperature 150
_cell_measurement_theta_max 25.99
_cell_measurement_theta_min 2.26
_cell_volume 1539.7(3)
_computing_cell_refinement 'APEX2 (Bruker AXS, 2006)'
_computing_data_collection 'APEX2 (Bruker AXS, 2006)'
_computing_data_reduction 'SAINT (Bruker AXS, 2004)'
_computing_molecular_graphics 'XSHEL (Bruker AXS,2002)'
_computing_publication_material 'XCIF (Bruker AXS, 2001)'
_computing_structure_refinement 'SHELXL-97 (Sheldrick, 1997)'
_computing_structure_solution 'SHELXS-97 (Sheldrick, 1997)'
_diffrn_ambient_temperature 150
_diffrn_detector_area_resol_mean 8.333
_diffrn_measured_fraction_theta_full 0.968
_diffrn_measured_fraction_theta_max 0.856
_diffrn_measurement_device_type 'Bruker APEXII CCD area detector'
_diffrn_measurement_method 'phi and omega scans'
_diffrn_radiation_monochromator graphite
_diffrn_radiation_source 'sealed tube'
_diffrn_radiation_type MoK\a
_diffrn_radiation_wavelength 0.71073
_diffrn_reflns_av_R_equivalents 0.0144
_diffrn_reflns_av_sigmaI/netI 0.0392
_diffrn_reflns_limit_h_max 13
_diffrn_reflns_limit_h_min -8
_diffrn_reflns_limit_k_max 14
_diffrn_reflns_limit_k_min -14
_diffrn_reflns_limit_l_max 17
_diffrn_reflns_limit_l_min -15
_diffrn_reflns_number 7611
_diffrn_reflns_theta_full 25.00
_diffrn_reflns_theta_max 27.12
_diffrn_reflns_theta_min 1.61
_exptl_absorpt_coefficient_mu 0.342
_exptl_absorpt_correction_T_max 0.9348
_exptl_absorpt_correction_T_min 0.8754
_exptl_absorpt_correction_type empirical
_exptl_absorpt_process_details
;
SADABS Sheldrick 1996
;
_exptl_crystal_colour colourless
_exptl_crystal_density_diffrn 1.367
_exptl_crystal_density_method 'not measured'
_exptl_crystal_description prismatic
_exptl_crystal_F_000 664
_exptl_crystal_size_max 0.40
_exptl_crystal_size_mid 0.30
_exptl_crystal_size_min 0.20
_refine_diff_density_max 0.655
_refine_diff_density_min -0.518
_refine_diff_density_rms 0.070
_refine_ls_extinction_method none
_refine_ls_goodness_of_fit_ref 1.061
_refine_ls_hydrogen_treatment constr
_refine_ls_matrix_type full
_refine_ls_number_parameters 402
_refine_ls_number_reflns 5845
_refine_ls_number_restraints 0
_refine_ls_restrained_S_all 1.061
_refine_ls_R_factor_all 0.0955
_refine_ls_R_factor_gt 0.0684
_refine_ls_shift/su_max 0.001
_refine_ls_shift/su_mean 0.000
_refine_ls_structure_factor_coef Fsqd
_refine_ls_weighting_details 'calc w=1/[\s^2^(Fo^2^)+(0.1027P)^2^+1.3763P] where P=(Fo^2^+2Fc^2^)/3'
_refine_ls_weighting_scheme calc
_refine_ls_wR_factor_gt 0.1855
_refine_ls_wR_factor_ref 0.2070
_reflns_number_gt 4067
_reflns_number_total 5845
_reflns_threshold_expression >2sigma(I)
_cod_data_source_file jo9018842_si_005.cif
_cod_data_source_block a0809011mas
_cod_depositor_comments
;
The following automatic conversions were performed:
'_symmetry_cell_setting' value 'Triclinic' changed to 'triclinic'
according to '/home/saulius/struct/CIF-dictionaries/cif_core.dic'
dictionary named 'cif_core.dic' version 2.4.1 from 2010-06-29.

Automatic conversion script
Id: cif_fix_enum 1527 2010-12-29 10:47:43Z saulius 
;
_cod_original_sg_symbol_H-M 'P-1   '
_cod_database_code 4025054

loop_
_symmetry_equiv_pos_as_xyz
'x, y, z'
'-x, -y, -z'

loop_
_atom_site_label
_atom_site_type_symbol
_atom_site_fract_x
_atom_site_fract_y
_atom_site_fract_z
_atom_site_U_iso_or_equiv
_atom_site_adp_type
_atom_site_occupancy
_atom_site_symmetry_multiplicity
_atom_site_calc_flag
_atom_site_refinement_flags
_atom_site_disorder_assembly
_atom_site_disorder_group
C33 C 0.8580(4) 0.9454(5) 0.3421(6) 0.093(2) Uani 1 1 d . . .
H33 H 0.9495 0.9228 0.3321 0.112 Uiso 1 1 calc R A 1
Cl1 Cl 0.76728(10) 0.81636(10) 0.35285(10) 0.0619(3) Uani 1 1 d . B .
Cl2A Cl 0.8316(2) 1.0789(3) 0.2152(2) 0.0709(10) Uani 0.564(8) 1 d P B 1
Cl3A Cl 0.8289(3) 0.9968(4) 0.4358(3) 0.0743(12) Uani 0.564(8) 1 d P B 1
Cl2B Cl 0.8159(6) 1.0850(4) 0.2985(14) 0.215(8) Uani 0.436(8) 1 d P B 2
Cl3B Cl 0.8100(5) 0.9040(10) 0.5100(9) 0.144(4) Uani 0.436(8) 1 d P B 2
C1 C 0.6068(3) 0.4162(3) 0.3557(2) 0.0264(6) Uani 1 1 d . . .
C2 C 0.6731(3) 0.3949(3) 0.2556(2) 0.0262(6) Uani 1 1 d . . .
H2A H 0.7656 0.4137 0.2420 0.031 Uiso 1 1 calc R . .
H2B H 0.6611 0.3036 0.2677 0.031 Uiso 1 1 calc R . .
C3 C 0.6193(3) 0.4819(3) 0.1577(2) 0.0271(6) Uani 1 1 d . . .
C4 C 0.6395(3) 0.6227(3) 0.1410(2) 0.0318(7) Uani 1 1 d . . .
H4A H 0.7317 0.6428 0.1272 0.038 Uiso 1 1 calc R . .
H4B H 0.6059 0.6803 0.0784 0.038 Uiso 1 1 calc R . .
C5 C 0.5722(3) 0.6470(3) 0.2382(2) 0.0321(7) Uani 1 1 d . . .
H5 H 0.5865 0.7391 0.2254 0.038 Uiso 1 1 calc R . .
C6 C 0.6259(3) 0.5584(3) 0.3355(2) 0.0312(7) Uani 1 1 d . . .
H6A H 0.7178 0.5789 0.3235 0.037 Uiso 1 1 calc R . .
H6B H 0.5823 0.5737 0.3984 0.037 Uiso 1 1 calc R . .
C7 C 0.4630(3) 0.3880(3) 0.3739(2) 0.0303(7) Uani 1 1 d . . .
H7A H 0.4186 0.4008 0.4378 0.036 Uiso 1 1 calc R . .
H7B H 0.4483 0.2972 0.3859 0.036 Uiso 1 1 calc R . .
C8 C 0.4753(3) 0.4538(3) 0.1812(2) 0.0291(7) Uani 1 1 d . . .
H8A H 0.4396 0.5094 0.1192 0.035 Uiso 1 1 calc R . .
H8B H 0.4597 0.3630 0.1935 0.035 Uiso 1 1 calc R . .
C9 C 0.4294(3) 0.6171(3) 0.2597(2) 0.0348(7) Uani 1 1 d . . .
H9A H 0.3861 0.6320 0.3228 0.042 Uiso 1 1 calc R . .
H9B H 0.3930 0.6746 0.1987 0.042 Uiso 1 1 calc R . .
C10 C 0.4082(3) 0.4778(3) 0.2776(2) 0.0317(7) Uani 1 1 d . . .
H10 H 0.3150 0.4584 0.2909 0.038 Uiso 1 1 calc R . .
C11 C 0.6663(3) 0.3268(3) 0.4485(2) 0.0283(7) Uani 1 1 d . . .
C12 C 0.7901(3) 0.3515(3) 0.4526(2) 0.0353(7) Uani 1 1 d . . .
H12 H 0.8361 0.4250 0.3985 0.042 Uiso 1 1 calc R . .
C13 C 0.8479(3) 0.2715(3) 0.5339(2) 0.0348(7) Uani 1 1 d . . .
C14 C 0.7823(3) 0.1627(3) 0.6122(2) 0.0314(7) Uani 1 1 d . . .
C15 C 0.6612(3) 0.1340(3) 0.6063(2) 0.0375(8) Uani 1 1 d . . .
C16 C 0.6023(3) 0.2172(3) 0.5261(2) 0.0341(7) Uani 1 1 d . . .
H16 H 0.5176 0.1983 0.5248 0.041 Uiso 1 1 calc R . .
C17 C 0.7845(4) 0.0870(3) 0.7927(2) 0.0398(8) Uani 1 1 d . . .
H17A H 0.6915 0.0702 0.8086 0.048 Uiso 1 1 calc R . .
H17B H 0.7998 0.1745 0.7887 0.048 Uiso 1 1 calc R . .
C18 C 0.8412(3) -0.0079(3) 0.8764(3) 0.0379(8) Uani 1 1 d . . .
C19 C 0.8820(3) -0.0814(3) 0.9495(2) 0.0316(7) Uani 1 1 d . . .
C20 C 0.9292(3) -0.1674(3) 1.0340(2) 0.0343(7) Uani 1 1 d . . .
C21 C 0.9658(3) -0.2436(3) 1.1095(2) 0.0347(7) Uani 1 1 d . . .
C22 C 1.0039(3) -0.3403(3) 1.2028(2) 0.0397(8) Uani 1 1 d . . .
H22A H 0.9747 -0.3152 1.2632 0.048 Uiso 1 1 calc R . .
H22B H 0.9610 -0.4236 1.2199 0.048 Uiso 1 1 calc R . .
C23 C 1.0501(4) 0.3798(7) 0.4514(4) 0.106(2) Uani 1 1 d . . .
H23A H 1.0565 0.3511 0.3936 0.159 Uiso 1 1 calc R . .
H23B H 1.1348 0.3827 0.4663 0.159 Uiso 1 1 calc R . .
H23C H 1.0149 0.4659 0.4310 0.159 Uiso 1 1 calc R . .
C24 C 0.5207(5) -0.0409(4) 0.6574(4) 0.0697(13) Uani 1 1 d . . .
H24A H 0.4378 -0.0010 0.6613 0.105 Uiso 1 1 calc R . .
H24B H 0.5117 -0.1315 0.7069 0.105 Uiso 1 1 calc R . .
H24C H 0.5525 -0.0355 0.5855 0.105 Uiso 1 1 calc R . .
C25 C 0.6870(3) 0.4522(3) 0.0634(2) 0.0284(7) Uani 1 1 d . . .
C26 C 0.7691(3) 0.5397(3) -0.0211(2) 0.0362(8) Uani 1 1 d . . .
H26 H 0.7850 0.6220 -0.0223 0.043 Uiso 1 1 calc R . .
C27 C 0.8293(3) 0.5077(3) -0.1056(2) 0.0375(8) Uani 1 1 d . . .
C28 C 0.8078(3) 0.3880(3) -0.1047(2) 0.0308(7) Uani 1 1 d . . .
C29 C 0.7260(3) 0.2991(3) -0.0199(2) 0.0316(7) Uani 1 1 d . . .
C30 C 0.6649(3) 0.3301(3) 0.0640(2) 0.0309(7) Uani 1 1 d . . .
H30 H 0.6083 0.2690 0.1217 0.037 Uiso 1 1 calc R . .
C31 C 0.9279(9) 0.7142(6) -0.2000(5) 0.156(4) Uani 1 1 d . . .
H31A H 0.8464 0.7570 -0.1976 0.235 Uiso 1 1 calc R . .
H31B H 0.9864 0.7638 -0.2662 0.235 Uiso 1 1 calc R . .
H31C H 0.9645 0.7086 -0.1401 0.235 Uiso 1 1 calc R . .
C32 C 0.6152(5) 0.0939(4) 0.0546(3) 0.0700(14) Uani 1 1 d . . .
H32A H 0.6420 0.0669 0.1225 0.105 Uiso 1 1 calc R . .
H32B H 0.6080 0.0186 0.0381 0.105 Uiso 1 1 calc R . .
H32C H 0.5326 0.1343 0.0589 0.105 Uiso 1 1 calc R . .
O1 O 0.8399(2) 0.0798(2) 0.69304(16) 0.0362(5) Uani 1 1 d . . .
O2 O 0.9684(2) 0.2918(3) 0.54395(18) 0.0518(7) Uani 1 1 d . . .
O3 O 0.6042(3) 0.0218(3) 0.6834(2) 0.0673(9) Uani 1 1 d . . .
O4 O 0.8613(2) 0.3571(2) -0.19006(15) 0.0334(5) Uani 1 1 d . . .
O5 O 0.9084(3) 0.5896(3) -0.19417(19) 0.0583(8) Uani 1 1 d . . .
O6 O 0.7075(2) 0.1846(2) -0.02678(17) 0.0420(6) Uani 1 1 d . . .

loop_
_atom_site_aniso_label
_atom_site_aniso_U_11
_atom_site_aniso_U_22
_atom_site_aniso_U_33
_atom_site_aniso_U_23
_atom_site_aniso_U_13
_atom_site_aniso_U_12
C33 0.038(2) 0.070(3) 0.192(6) -0.075(4) -0.023(3) 0.015(2)
Cl1 0.0472(6) 0.0566(6) 0.0882(8) -0.0343(6) -0.0172(5) 0.0070(5)
Cl2A 0.0431(12) 0.0697(15) 0.0770(19) -0.0053(11) -0.0119(11) 0.0000(10)
Cl3A 0.0778(16) 0.090(2) 0.076(2) -0.062(2) 0.0001(13) 0.0012(14)
Cl2B 0.097(4) 0.056(2) 0.46(2) -0.038(6) -0.131(7) 0.023(2)
Cl3B 0.100(3) 0.194(8) 0.199(9) -0.166(8) 0.024(4) -0.008(3)
C1 0.0293(15) 0.0317(15) 0.0201(14) -0.0117(12) -0.0073(12) 0.0061(12)
C2 0.0292(15) 0.0296(15) 0.0205(14) -0.0108(12) -0.0054(12) 0.0044(12)
C3 0.0316(16) 0.0328(15) 0.0184(14) -0.0118(12) -0.0057(12) 0.0051(13)
C4 0.0410(18) 0.0304(16) 0.0252(15) -0.0105(13) -0.0116(13) 0.0073(13)
C5 0.0446(18) 0.0332(16) 0.0260(16) -0.0177(13) -0.0135(14) 0.0111(14)
C6 0.0362(17) 0.0363(17) 0.0255(15) -0.0166(13) -0.0080(13) 0.0069(14)
C7 0.0312(16) 0.0395(17) 0.0206(14) -0.0132(13) -0.0048(12) 0.0065(13)
C8 0.0310(16) 0.0341(16) 0.0235(15) -0.0128(13) -0.0072(12) 0.0084(13)
C9 0.0404(18) 0.0432(18) 0.0269(16) -0.0187(14) -0.0137(14) 0.0170(15)
C10 0.0270(15) 0.0443(18) 0.0266(16) -0.0158(14) -0.0095(12) 0.0086(13)
C11 0.0339(16) 0.0351(16) 0.0191(14) -0.0149(13) -0.0049(12) 0.0055(13)
C12 0.0324(17) 0.0467(19) 0.0203(15) -0.0068(14) -0.0052(13) 0.0012(14)
C13 0.0308(16) 0.0499(19) 0.0216(15) -0.0126(14) -0.0061(12) 0.0087(14)
C14 0.0431(18) 0.0334(16) 0.0210(15) -0.0128(13) -0.0126(13) 0.0144(14)
C15 0.053(2) 0.0341(17) 0.0244(16) -0.0081(13) -0.0120(15) -0.0002(15)
C16 0.0366(17) 0.0379(17) 0.0303(16) -0.0139(14) -0.0106(13) -0.0009(14)
C17 0.056(2) 0.0419(18) 0.0256(16) -0.0172(14) -0.0130(15) 0.0198(16)
C18 0.047(2) 0.0409(18) 0.0332(18) -0.0215(15) -0.0115(15) 0.0103(15)
C19 0.0466(19) 0.0275(15) 0.0233(15) -0.0112(13) -0.0118(14) 0.0075(14)
C20 0.0372(18) 0.0366(17) 0.0296(17) -0.0135(14) -0.0077(14) 0.0033(14)
C21 0.0356(17) 0.0397(18) 0.0276(16) -0.0119(14) -0.0088(13) 0.0088(14)
C22 0.0357(18) 0.050(2) 0.0251(16) -0.0088(15) -0.0038(13) 0.0145(15)
C23 0.036(2) 0.179(6) 0.044(3) 0.022(3) -0.009(2) -0.027(3)
C24 0.077(3) 0.059(3) 0.065(3) -0.021(2) 0.004(2) -0.026(2)
C25 0.0325(16) 0.0334(16) 0.0223(14) -0.0130(12) -0.0089(12) 0.0060(13)
C26 0.0397(18) 0.0399(18) 0.0289(17) -0.0161(14) -0.0002(14) -0.0046(15)
C27 0.0411(18) 0.0444(19) 0.0254(16) -0.0151(14) 0.0007(14) -0.0042(15)
C28 0.0349(16) 0.0423(17) 0.0190(14) -0.0158(13) -0.0081(12) 0.0098(14)
C29 0.0396(17) 0.0336(16) 0.0247(15) -0.0140(13) -0.0109(13) 0.0119(14)
C30 0.0372(17) 0.0337(16) 0.0194(14) -0.0094(12) -0.0035(12) 0.0056(13)
C31 0.267(10) 0.092(4) 0.086(4) -0.063(4) 0.106(5) -0.122(5)
C32 0.099(4) 0.041(2) 0.058(3) -0.024(2) 0.025(2) -0.015(2)
O1 0.0465(14) 0.0399(12) 0.0249(11) -0.0143(10) -0.0140(10) 0.0189(10)
O2 0.0290(12) 0.0793(19) 0.0284(12) -0.0002(12) -0.0093(10) -0.0009(12)
O3 0.099(2) 0.0452(15) 0.0467(16) 0.0085(13) -0.0392(16) -0.0302(15)
O4 0.0361(12) 0.0462(13) 0.0203(10) -0.0167(10) -0.0062(9) 0.0138(10)
O5 0.0761(19) 0.0558(16) 0.0377(14) -0.0264(12) 0.0236(13) -0.0262(14)
O6 0.0591(15) 0.0338(12) 0.0316(12) -0.0163(10) 0.0003(11) 0.0053(11)

loop_
_atom_type_symbol
_atom_type_description
_atom_type_scat_dispersion_real
_atom_type_scat_dispersion_imag
_atom_type_scat_source
C C 0.0033 0.0016 'International Tables Vol C Tables 4.2.6.8 and 6.1.1.4'
H H 0.0000 0.0000 'International Tables Vol C Tables 4.2.6.8 and 6.1.1.4'
O O 0.0106 0.0060 'International Tables Vol C Tables 4.2.6.8 and 6.1.1.4'
Cl Cl 0.1484 0.1585 'International Tables Vol C Tables 4.2.6.8 and 6.1.1.4'

loop_
_geom_angle_atom_site_label_1
_geom_angle_atom_site_label_2
_geom_angle_atom_site_label_3
_geom_angle
_geom_angle_site_symmetry_1
_geom_angle_site_symmetry_3
_geom_angle_publ_flag
Cl2B C33 Cl3A 70.6(7) . . ?
Cl2B C33 Cl1 123.0(4) . . ?
Cl3A C33 Cl1 119.0(4) . . ?
Cl2B C33 Cl2A 38.6(7) . . ?
Cl3A C33 Cl2A 109.3(3) . . ?
Cl1 C33 Cl2A 103.7(3) . . ?
Cl2B C33 Cl3B 99.3(7) . . ?
Cl3A C33 Cl3B 30.7(2) . . ?
Cl1 C33 Cl3B 94.3(3) . . ?
Cl2A C33 Cl3B 137.2(3) . . ?
Cl2B C33 H33 122.1 . . ?
Cl3A C33 H33 108.1 . . ?
Cl1 C33 H33 108.1 . . ?
Cl2A C33 H33 108.1 . . ?
Cl3B C33 H33 102.3 . . ?
C11 C1 C6 111.2(2) . . ?
C11 C1 C7 112.5(2) . . ?
C6 C1 C7 108.0(2) . . ?
C11 C1 C2 108.1(2) . . ?
C6 C1 C2 108.7(2) . . ?
C7 C1 C2 108.2(2) . . ?
C3 C2 C1 111.6(2) . . ?
C3 C2 H2A 109.3 . . ?
C1 C2 H2A 109.3 . . ?
C3 C2 H2B 109.3 . . ?
C1 C2 H2B 109.3 . . ?
H2A C2 H2B 108.0 . . ?
C25 C3 C4 113.0(2) . . ?
C25 C3 C8 111.1(2) . . ?
C4 C3 C8 107.8(2) . . ?
C25 C3 C2 108.3(2) . . ?
C4 C3 C2 108.0(2) . . ?
C8 C3 C2 108.6(2) . . ?
C5 C4 C3 111.0(2) . . ?
C5 C4 H4A 109.4 . . ?
C3 C4 H4A 109.4 . . ?
C5 C4 H4B 109.4 . . ?
C3 C4 H4B 109.4 . . ?
H4A C4 H4B 108.0 . . ?
C9 C5 C4 109.9(2) . . ?
C9 C5 C6 108.8(3) . . ?
C4 C5 C6 109.5(2) . . ?
C9 C5 H5 109.6 . . ?
C4 C5 H5 109.6 . . ?
C6 C5 H5 109.6 . . ?
C1 C6 C5 110.5(2) . . ?
C1 C6 H6A 109.6 . . ?
C5 C6 H6A 109.6 . . ?
C1 C6 H6B 109.6 . . ?
C5 C6 H6B 109.6 . . ?
H6A C6 H6B 108.1 . . ?
C1 C7 C10 110.6(2) . . ?
C1 C7 H7A 109.5 . . ?
C10 C7 H7A 109.5 . . ?
C1 C7 H7B 109.5 . . ?
C10 C7 H7B 109.5 . . ?
H7A C7 H7B 108.1 . . ?
C10 C8 C3 111.4(2) . . ?
C10 C8 H8A 109.3 . . ?
C3 C8 H8A 109.3 . . ?
C10 C8 H8B 109.3 . . ?
C3 C8 H8B 109.3 . . ?
H8A C8 H8B 108.0 . . ?
C10 C9 C5 109.4(2) . . ?
C10 C9 H9A 109.8 . . ?
C5 C9 H9A 109.8 . . ?
C10 C9 H9B 109.8 . . ?
C5 C9 H9B 109.8 . . ?
H9A C9 H9B 108.2 . . ?
C9 C10 C8 110.1(3) . . ?
C9 C10 C7 109.7(3) . . ?
C8 C10 C7 108.6(2) . . ?
C9 C10 H10 109.5 . . ?
C8 C10 H10 109.5 . . ?
C7 C10 H10 109.5 . . ?
C16 C11 C12 118.4(3) . . ?
C16 C11 C1 121.6(3) . . ?
C12 C11 C1 120.0(3) . . ?
C13 C12 C11 121.6(3) . . ?
C13 C12 H12 119.2 . . ?
C11 C12 H12 119.2 . . ?
O2 C13 C14 115.8(3) . . ?
O2 C13 C12 124.5(3) . . ?
C14 C13 C12 119.6(3) . . ?
C15 C14 C13 119.2(3) . . ?
C15 C14 O1 120.3(3) . . ?
C13 C14 O1 120.4(3) . . ?
O3 C15 C14 116.2(3) . . ?
O3 C15 C16 123.1(3) . . ?
C14 C15 C16 120.7(3) . . ?
C11 C16 C15 120.4(3) . . ?
C11 C16 H16 119.8 . . ?
C15 C16 H16 119.8 . . ?
O1 C17 C18 109.6(3) . . ?
O1 C17 H17A 109.7 . . ?
C18 C17 H17A 109.7 . . ?
O1 C17 H17B 109.7 . . ?
C18 C17 H17B 109.7 . . ?
H17A C17 H17B 108.2 . . ?
C19 C18 C17 175.1(3) . . ?
C18 C19 C20 179.5(4) . . ?
C21 C20 C19 177.6(4) . . ?
C20 C21 C22 176.9(4) . . ?
O4 C22 C21 113.5(3) 2_756 . ?
O4 C22 H22A 108.9 2_756 . ?
C21 C22 H22A 108.9 . . ?
O4 C22 H22B 108.9 2_756 . ?
C21 C22 H22B 108.9 . . ?
H22A C22 H22B 107.7 . . ?
O2 C23 H23A 109.5 . . ?
O2 C23 H23B 109.5 . . ?
H23A C23 H23B 109.5 . . ?
O2 C23 H23C 109.5 . . ?
H23A C23 H23C 109.5 . . ?
H23B C23 H23C 109.5 . . ?
O3 C24 H24A 109.5 . . ?
O3 C24 H24B 109.5 . . ?
H24A C24 H24B 109.5 . . ?
O3 C24 H24C 109.5 . . ?
H24A C24 H24C 109.5 . . ?
H24B C24 H24C 109.5 . . ?
C26 C25 C30 119.1(3) . . ?
C26 C25 C3 122.3(3) . . ?
C30 C25 C3 118.5(3) . . ?
C25 C26 C27 120.2(3) . . ?
C25 C26 H26 119.9 . . ?
C27 C26 H26 119.9 . . ?
O5 C27 C28 115.1(3) . . ?
O5 C27 C26 124.3(3) . . ?
C28 C27 C26 120.6(3) . . ?
C27 C28 C29 119.7(3) . . ?
C27 C28 O4 121.2(3) . . ?
C29 C28 O4 119.0(3) . . ?
O6 C29 C28 115.9(3) . . ?
O6 C29 C30 123.8(3) . . ?
C28 C29 C30 120.3(3) . . ?
C29 C30 C25 120.1(3) . . ?
C29 C30 H30 119.9 . . ?
C25 C30 H30 119.9 . . ?
O5 C31 H31A 109.5 . . ?
O5 C31 H31B 109.5 . . ?
H31A C31 H31B 109.5 . . ?
O5 C31 H31C 109.5 . . ?
H31A C31 H31C 109.5 . . ?
H31B C31 H31C 109.5 . . ?
O6 C32 H32A 109.5 . . ?
O6 C32 H32B 109.5 . . ?
H32A C32 H32B 109.5 . . ?
O6 C32 H32C 109.5 . . ?
H32A C32 H32C 109.5 . . ?
H32B C32 H32C 109.5 . . ?
C14 O1 C17 111.5(2) . . ?
C13 O2 C23 116.5(3) . . ?
C24 O3 C15 117.5(3) . . ?
C28 O4 C22 114.4(2) . 2_756 ?
C27 O5 C31 116.7(3) . . ?
C29 O6 C32 117.9(3) . . ?

loop_
_geom_bond_atom_site_label_1
_geom_bond_atom_site_label_2
_geom_bond_distance
_geom_bond_site_symmetry_2
_geom_bond_publ_flag
C33 Cl2B 1.533(6) . ?
C33 Cl3A 1.615(7) . ?
C33 Cl1 1.738(5) . ?
C33 Cl2A 1.890(7) . ?
C33 Cl3B 2.173(12) . ?
C33 H33 1.0000 . ?
C1 C11 1.538(4) . ?
C1 C6 1.538(4) . ?
C1 C7 1.542(4) . ?
C1 C2 1.549(4) . ?
C2 C3 1.546(4) . ?
C2 H2A 0.9900 . ?
C2 H2B 0.9900 . ?
C3 C25 1.532(4) . ?
C3 C4 1.537(4) . ?
C3 C8 1.538(4) . ?
C4 C5 1.533(4) . ?
C4 H4A 0.9900 . ?
C4 H4B 0.9900 . ?
C5 C9 1.531(5) . ?
C5 C6 1.546(4) . ?
C5 H5 1.0000 . ?
C6 H6A 0.9900 . ?
C6 H6B 0.9900 . ?
C7 C10 1.545(4) . ?
C7 H7A 0.9900 . ?
C7 H7B 0.9900 . ?
C8 C10 1.521(4) . ?
C8 H8A 0.9900 . ?
C8 H8B 0.9900 . ?
C9 C10 1.517(5) . ?
C9 H9A 0.9900 . ?
C9 H9B 0.9900 . ?
C10 H10 1.0000 . ?
C11 C16 1.382(4) . ?
C11 C12 1.390(4) . ?
C12 C13 1.388(4) . ?
C12 H12 0.9500 . ?
C13 O2 1.372(4) . ?
C13 C14 1.386(4) . ?
C14 C15 1.384(5) . ?
C14 O1 1.392(3) . ?
C15 O3 1.371(4) . ?
C15 C16 1.396(4) . ?
C16 H16 0.9500 . ?
C17 O1 1.442(4) . ?
C17 C18 1.461(5) . ?
C17 H17A 0.9900 . ?
C17 H17B 0.9900 . ?
C18 C19 1.187(4) . ?
C19 C20 1.377(4) . ?
C20 C21 1.197(4) . ?
C21 C22 1.456(4) . ?
C22 O4 1.435(4) 2_756 ?
C22 H22A 0.9900 . ?
C22 H22B 0.9900 . ?
C23 O2 1.432(5) . ?
C23 H23A 0.9800 . ?
C23 H23B 0.9800 . ?
C23 H23C 0.9800 . ?
C24 O3 1.360(5) . ?
C24 H24A 0.9800 . ?
C24 H24B 0.9800 . ?
C24 H24C 0.9800 . ?
C25 C26 1.378(4) . ?
C25 C30 1.412(4) . ?
C26 C27 1.406(4) . ?
C26 H26 0.9500 . ?
C27 O5 1.366(4) . ?
C27 C28 1.382(5) . ?
C28 C29 1.384(4) . ?
C28 O4 1.390(3) . ?
C29 O6 1.366(4) . ?
C29 C30 1.395(4) . ?
C30 H30 0.9500 . ?
C31 O5 1.405(5) . ?
C31 H31A 0.9800 . ?
C31 H31B 0.9800 . ?
C31 H31C 0.9800 . ?
C32 O6 1.434(5) . ?
C32 H32A 0.9800 . ?
C32 H32B 0.9800 . ?
C32 H32C 0.9800 . ?
O4 C22 1.435(4) 2_756 ?
